data_1574645
loop_
_publ_author_name
'Wu, Jiao'
'Chen, Jiali'
'Wang, Liming'
'Ye, Yuting'
'Zhan, Xiaozhi'
'Song, Yihang'
'Li, Qiao-Hong'
'Yi, Xiaofeng'
'Zhang, Jian'

_publ_section_title
;
 Ligand effect on In-Ti-oxo nanoclusters for nanolithography.
;
_journal_issue 16
_journal_name_full 'Materials horizons'
_journal_page_first 6283
_journal_page_last 6290
_journal_paper_doi 10.1039/d4mh01920b
_journal_volume 12
_journal_year 2025
_chemical_formula_moiety 'C94 H92 In4 O66 Ti12, 4(C H4 O)'
_chemical_formula_sum 'C98 H104 In4 O70 Ti12'
_chemical_formula_weight 3435.89
_space_group_crystal_system tetragonal
_space_group_IT_number 114
_space_group_name_Hall 'P -4 2n'
_space_group_name_H-M_alt 'P -4 21 c'
_atom_sites_solution_hydrogens mixed
_audit_creation_date 2023-11-23
_audit_creation_method
;
Olex2 1.5
(compiled 2022.04.07 svn.rca3783a0 for OlexSys, GUI svn.r6498)
;
_audit_update_record
;
2024-11-18 deposited with the CCDC.	2025-05-15 downloaded from the CCDC.
;
_cell_angle_alpha 90
_cell_angle_beta 90
_cell_angle_gamma 90
_cell_formula_units_Z 2
_cell_length_a 19.7706(2)
_cell_length_b 19.7706(2)
_cell_length_c 15.9534(2)
_cell_measurement_reflns_used 16612
_cell_measurement_temperature 100.0(3)
_cell_measurement_theta_max 59.1370
_cell_measurement_theta_min 2.7300
_cell_volume 6235.81(12)
_computing_cell_refinement 'CrysAlisPro 1.171.42.84a (Rigaku OD, 2023)'
_computing_data_collection 'CrysAlisPro 1.171.42.84a (Rigaku OD, 2023)'
_computing_data_reduction 'CrysAlisPro 1.171.42.84a (Rigaku OD, 2023)'
_computing_molecular_graphics 'Olex2 1.5 (Dolomanov et al., 2009)'
_computing_publication_material 'Olex2 1.5 (Dolomanov et al., 2009)'
_computing_structure_refinement 'SHELXL 2017/1 (Sheldrick, 2015)'
_computing_structure_solution 'SHELXT 2014/5 (Sheldrick, 2014)'
_diffrn_ambient_environment N~2~
_diffrn_ambient_temperature 100.0(3)
_diffrn_detector 'Hybrid Pixel Array Detector'
_diffrn_detector_area_resol_mean 10.0000
_diffrn_detector_type HyPix
_diffrn_measured_fraction_theta_full 1.000
_diffrn_measured_fraction_theta_max 0.987
_diffrn_measurement_details
;
List of Runs (angles in degrees, time in seconds):

  # Type    Start    End  Width  t~exp~   \w     \q     \k     \f   Frames
#--------------------------------------------------------------------------
  1  \w     79.00 147.00   0.50    0.79    --   75.35 125.00 -30.00  136
  2  \w    -23.00  73.00   0.50    0.20    --   -1.41  57.00-180.00  192
  3  \w    -23.00  32.00   0.50    0.20    --   -1.41  57.00 -30.00  110
  4  \w     52.00 155.00   0.50    0.79    --   75.35  32.00 128.00  206
  5  \w    -23.00  76.00   0.50    0.20    --   -1.41  38.00  90.00  198
  6  \w   -107.00  -4.00   0.50    0.79    --  -78.17  77.00 -30.00  206
  7  \w     -8.00  37.00   0.50    0.20    --   -1.41 -99.00 -30.00   90
  8  \w   -150.00 -79.00   0.50    0.79    --  -78.17-125.00 109.00  142
  9  \w   -150.00 -79.00   0.50    0.79    --  -78.17-125.00  60.00  142
;
_diffrn_measurement_device 'four-circle diffractometer'
_diffrn_measurement_device_type 'ROD, Synergy Custom system, HyPix'
_diffrn_measurement_method '\w scans'
_diffrn_orient_matrix_type 'CrysAlisPro convention (1999,Acta A55,543-557)'
_diffrn_orient_matrix_UB_11 0.0573655000
_diffrn_orient_matrix_UB_12 0.0313983000
_diffrn_orient_matrix_UB_13 -0.0223703000
_diffrn_orient_matrix_UB_21 -0.0357879000
_diffrn_orient_matrix_UB_22 0.0535623000
_diffrn_orient_matrix_UB_23 -0.0256956000
_diffrn_orient_matrix_UB_31 0.0047770000
_diffrn_orient_matrix_UB_32 0.0272234000
_diffrn_orient_matrix_UB_33 0.0765842000
_diffrn_radiation_monochromator mirror
_diffrn_radiation_probe x-ray
_diffrn_radiation_type 'Ga K\a'
_diffrn_radiation_wavelength 1.3405
_diffrn_reflns_av_R_equivalents 0.0580
_diffrn_reflns_av_unetI/netI 0.0410
_diffrn_reflns_Laue_measured_fraction_full 1.000
_diffrn_reflns_Laue_measured_fraction_max 0.987
_diffrn_reflns_limit_h_max 25
_diffrn_reflns_limit_h_min -22
_diffrn_reflns_limit_k_max 16
_diffrn_reflns_limit_k_min -25
_diffrn_reflns_limit_l_max 20
_diffrn_reflns_limit_l_min -10
_diffrn_reflns_number 32498
_diffrn_reflns_point_group_measured_fraction_full 1.000
_diffrn_reflns_point_group_measured_fraction_max 0.987
_diffrn_reflns_theta_full 53.543
_diffrn_reflns_theta_max 60.209
_diffrn_reflns_theta_min 2.748
_diffrn_source 'micro-focus metaljet'
_exptl_absorpt_coefficient_mu 8.740
_exptl_absorpt_correction_T_max 1.00000
_exptl_absorpt_correction_T_min 0.55898
_exptl_absorpt_correction_type multi-scan
_exptl_absorpt_process_details
;
CrysAlisPro 1.171.42.84a (Rigaku Oxford Diffraction, 2023)
Empirical absorption correction using spherical harmonics,
implemented in SCALE3 ABSPACK scaling algorithm.
;
_exptl_crystal_colour 'clear yellowish yellow'
_exptl_crystal_colour_lustre clear
_exptl_crystal_colour_modifier yellowish
_exptl_crystal_colour_primary yellow
_exptl_crystal_density_diffrn 1.830
_exptl_crystal_description block
_exptl_crystal_F_000 3424
_exptl_crystal_size_max 0.03
_exptl_crystal_size_mid 0.03
_exptl_crystal_size_min 0.03
_refine_diff_density_max 1.589
_refine_diff_density_min -0.917
_refine_diff_density_rms 0.117
_refine_ls_abs_structure_details
;
 Refined as an inversion twin.
;
_refine_ls_abs_structure_Flack 0.500(12)
_refine_ls_extinction_method none
_refine_ls_goodness_of_fit_ref 1.032
_refine_ls_hydrogen_treatment mixed
_refine_ls_matrix_type full
_refine_ls_number_parameters 437
_refine_ls_number_reflns 6661
_refine_ls_number_restraints 43
_refine_ls_restrained_S_all 1.031
_refine_ls_R_factor_all 0.0507
_refine_ls_R_factor_gt 0.0415
_refine_ls_shift/su_max 0.001
_refine_ls_shift/su_mean 0.000
_refine_ls_structure_factor_coef Fsqd
_refine_ls_weighting_details 'w=1/[\s^2^(Fo^2^)+(0.0717P)^2^+2.5947P] where P=(Fo^2^+2Fc^2^)/3'
_refine_ls_weighting_scheme calc
_refine_ls_wR_factor_gt 0.1034
_refine_ls_wR_factor_ref 0.1090
_reflns_Friedel_coverage 0.827
_reflns_Friedel_fraction_full 1.000
_reflns_Friedel_fraction_max 0.986
_reflns_number_gt 5910
_reflns_number_total 6661
_reflns_threshold_expression 'I > 2\s(I)'
_cod_data_source_file d4mh01920b2.cif
_cod_data_source_block 1-41-7_auto
_cod_depositor_comments 'Adding full bibliography for 1574645--1574649.cif.'
_cod_original_cell_volume 6235.81(15)
_cod_database_code 1574645
_shelx_shelxl_version_number 2017/1
_chemical_oxdiff_formula 'C H O N In Bi Ti'
_shelx_space_group_comment
;
The symmetry employed for this shelxl refinement is uniquely defined
by the following loop, which should always be used as a source of
symmetry information in preference to the above space-group names.
They are only intended as comments.
;
_olex2_refinement_description
;
1. Twinned data refinement
 Scales: 0.500(12)
 0.500(12)
2. Fixed Uiso
 At 1.2 times of:
  All C(H) groups
 At 1.5 times of:
  All C(H,H,H) groups, All O(H) groups, All O(H,H) groups
3. Restrained distances
 O11B-H11B
 0.87 with sigma of 0.01
 O11B-C25
 1.45 with sigma of 0.01
 In1-H11B
 2.771722 with sigma of 0.02
 C25-H11B
 2.004918 with sigma of 0.02
4. Uiso/Uaniso restraints and constraints
O11B \\sim C25: within 2A with sigma of 0.001 and sigma for terminal atoms of
0.002 within 2A
O17 \\sim C23: within 2A with sigma of 0.005 and sigma for terminal atoms of
0.01 within 2A
O11B \\sim C25 \\sim O11A: within 2A with sigma of 0.001 and sigma for terminal
atoms of 0.002 within 2A
5. Rigid body (RIGU) restrains
 In1, O11B, C25
 with sigma for 1-2 distances of 0.001 and sigma for 1-3 distances of 0.002
 O17, C23
 with sigma for 1-2 distances of 0.001 and sigma for 1-3 distances of 0.002
 O11B, C25, In1
 with sigma for 1-2 distances of 0.001 and sigma for 1-3 distances of 0.002
 In1
 with sigma for 1-2 distances of 0.01 and sigma for 1-3 distances of 0.02
 O11A, In1
 with sigma for 1-2 distances of 0.001 and sigma for 1-3 distances of 0.002
6. Others
 Fixed Sof: O11B(0.5) H11B(0.5) C25(0.5) H25A(0.5) H25B(0.5) H25C(0.5)
 O11A(0.5) H11A(0.5) H11C(0.5)
 Fixed X: O11B(0.574509)
 Fixed Z: O11B(0.577649)
7.a Riding coordinates:
 O17(H17A)
7.b Rotating group:
 O2(H2A,H2B), O11A(H11A,H11C)
7.c Aromatic/amide H refined with riding coordinates:
 C3(H3), C6(H6), C7(H7), C8(H8), C10(H10), C11(H11), C12(H12), C13(H13),
 C17(H17), C18(H18), C19(H19), C21(H21)
7.d Idealised Me refined as rotating group:
 C2(H2C,H2D,H2E), C9(H9A,H9B,H9C), C25(H25A,H25B,H25C), C23(H23A,H23B,H23C)
;
_olex2_submission_special_instructions 'No special instructions were received'
_oxdiff_exptl_absorpt_empirical_details
;
Empirical correction (ABSPACK) includes:
- Absorption correction using spherical harmonics
- Frame scaling
;
_oxdiff_exptl_absorpt_empirical_full_max 2.505
_oxdiff_exptl_absorpt_empirical_full_min 0.504

loop_
_space_group_symop_operation_xyz
'x, y, z'
'-x, -y, z'
'y, -x, -z'
'-y, x, -z'
'-x+1/2, y+1/2, -z+1/2'
'x+1/2, -y+1/2, -z+1/2'
'-y+1/2, -x+1/2, z+1/2'
'y+1/2, x+1/2, z+1/2'

loop_
_atom_site_label
_atom_site_type_symbol
_atom_site_fract_x
_atom_site_fract_y
_atom_site_fract_z
_atom_site_U_iso_or_equiv
_atom_site_adp_type
_atom_site_occupancy
_atom_site_site_symmetry_order
_atom_site_calc_flag
_atom_site_refinement_flags_posn
_atom_site_refinement_flags_adp
_atom_site_refinement_flags_occupancy
_atom_site_disorder_assembly
_atom_site_disorder_group
In1 In 0.53724(2) 0.22976(2) 0.61490(3) 0.02569(13) Uani 1 1 d D . . . .
Ti1 Ti 0.58264(6) 0.60111(6) 0.61510(8) 0.0226(2) Uani 1 1 d . . . . .
Ti2 Ti 0.51453(6) 0.41058(7) 0.76574(7) 0.0242(3) Uani 1 1 d . . . . .
Ti3 Ti 0.60724(6) 0.42746(6) 0.61086(8) 0.0238(2) Uani 1 1 d . . . . .
O1 O 0.6147(2) 0.5183(3) 0.6306(3) 0.0254(10) Uani 1 1 d . . . . .
O2 O 0.5368(3) 0.2509(3) 0.4785(3) 0.0283(11) Uani 1 1 d . . . . .
H2A H 0.496639 0.266340 0.463026 0.042 Uiso 1 1 d R U . . .
H2B H 0.566626 0.278492 0.453167 0.042 Uiso 1 1 d R U . . .
O3 O 0.5166(3) 0.3758(2) 0.8742(3) 0.0271(11) Uani 1 1 d . . . . .
O4 O 0.5322(3) 0.3017(2) 0.7379(3) 0.0269(11) Uani 1 1 d . . . . .
O5 O 0.500000 0.500000 0.7890(4) 0.0262(14) Uani 1 2 d S T P . .
O6 O 0.7063(2) 0.4209(2) 0.6038(3) 0.0282(10) Uani 1 1 d . . . . .
O7 O 0.6745(2) 0.6358(2) 0.6014(3) 0.0269(10) Uani 1 1 d . . . . .
O8 O 0.5642(3) 0.8143(3) 0.5856(3) 0.0334(12) Uani 1 1 d . . . . .
O9 O 0.5198(3) 0.1927(3) 0.7451(3) 0.0303(12) Uani 1 1 d . . . . .
O10 O 0.4198(3) 0.3837(2) 0.7430(3) 0.0256(10) Uani 1 1 d . . . . .
O11B O 0.574509 0.1268(11) 0.577649 0.0399(18) Uani 0.5 1 d D U P A 2
H11B H 0.596(5) 0.103(2) 0.615(4) 0.060 Uiso 0.5 1 d D U P B 2
O12 O 0.5131(2) 0.4120(3) 0.6434(3) 0.0244(10) Uani 1 1 d . . . . .
O13 O 0.6444(3) 0.2232(3) 0.6472(3) 0.0328(11) Uani 1 1 d . . . . .
O14 O 0.5603(2) 0.7056(2) 0.6056(3) 0.0251(10) Uani 1 1 d . . . . .
O15 O 0.6157(2) 0.3221(2) 0.6003(3) 0.0260(10) Uani 1 1 d . . . . .
O16 O 0.6111(3) 0.4129(3) 0.7413(3) 0.0267(10) Uani 1 1 d . . . . .
O18 O 0.5907(3) 0.4358(3) 0.4998(3) 0.0301(11) Uani 1 1 d . . . . .
C1 C 0.7307(4) 0.3072(4) 0.6482(4) 0.0275(14) Uani 1 1 d . . . . .
C2 C 0.6622(4) 0.3995(6) 0.8001(5) 0.049(3) Uani 1 1 d . . . . .
H2C H 0.650344 0.420404 0.853849 0.073 Uiso 1 1 calc R U . . .
H2D H 0.705116 0.418262 0.780037 0.073 Uiso 1 1 calc R U . . .
H2E H 0.666736 0.350522 0.807481 0.073 Uiso 1 1 calc R U . . .
C3 C 0.8422(4) 0.2806(5) 0.6979(5) 0.0411(19) Uani 1 1 d . . . . .
H3 H 0.873371 0.249147 0.721090 0.049 Uiso 1 1 calc R U . . .
C4 C 0.5227(4) 0.2479(4) 0.7817(4) 0.0275(15) Uani 1 1 d . . . . .
C5 C 0.7489(4) 0.3743(4) 0.6322(4) 0.0280(15) Uani 1 1 d . . . . .
C6 C 0.8174(4) 0.3928(4) 0.6474(5) 0.0344(17) Uani 1 1 d . . . . .
H6 H 0.832086 0.437419 0.635118 0.041 Uiso 1 1 calc R U . . .
C7 C 0.5141(4) 0.1943(4) 0.9214(5) 0.0374(19) Uani 1 1 d . . . . .
H7 H 0.514774 0.151672 0.894064 0.045 Uiso 1 1 calc R U . . .
C8 C 0.7696(4) 0.8143(4) 0.5318(4) 0.0312(16) Uani 1 1 d . . . . .
H8 H 0.792090 0.854552 0.514952 0.037 Uiso 1 1 calc R U . . .
C9 C 0.3660(4) 0.4043(4) 0.7958(5) 0.0344(17) Uani 1 1 d . . . . .
H9A H 0.366523 0.453659 0.801418 0.052 Uiso 1 1 calc R U . . .
H9B H 0.371459 0.383537 0.851154 0.052 Uiso 1 1 calc R U . . .
H9C H 0.322883 0.389961 0.771309 0.052 Uiso 1 1 calc R U . . .
C10 C 0.5126(4) 0.3184(4) 1.0025(5) 0.0327(16) Uani 1 1 d . . . . .
H10 H 0.512661 0.360642 1.030873 0.039 Uiso 1 1 calc R U . . .
C11 C 0.7775(4) 0.2622(4) 0.6822(4) 0.0338(16) Uani 1 1 d . . . . .
H11 H 0.763630 0.217282 0.694608 0.041 Uiso 1 1 calc R U . . .
C12 C 0.5112(4) 0.1974(4) 1.0077(5) 0.0366(18) Uani 1 1 d . . . . .
H12 H 0.509847 0.156802 1.039606 0.044 Uiso 1 1 calc R U . . .
C13 C 0.5103(4) 0.2588(4) 1.0477(5) 0.0355(19) Uani 1 1 d . . . . .
H13 H 0.507933 0.260457 1.107170 0.043 Uiso 1 1 calc R U . . .
C14 C 0.6620(4) 0.2830(4) 0.6317(4) 0.0267(15) Uani 1 1 d . . . . .
C15 C 0.5151(4) 0.3165(4) 0.9142(4) 0.0296(16) Uani 1 1 d . . . . .
C16 C 0.7041(4) 0.6947(4) 0.5805(4) 0.0275(15) Uani 1 1 d . . . . .
C17 C 0.7738(4) 0.6960(4) 0.5642(4) 0.0302(15) Uani 1 1 d . . . . .
H17 H 0.799607 0.655793 0.570615 0.036 Uiso 1 1 calc R U . . .
C18 C 0.8055(4) 0.7544(4) 0.5391(5) 0.0335(17) Uani 1 1 d . . . . .
H18 H 0.852428 0.753675 0.526523 0.040 Uiso 1 1 calc R U . . .
C19 C 0.7015(4) 0.8154(4) 0.5490(4) 0.0308(16) Uani 1 1 d . . . . .
H19 H 0.676863 0.856383 0.543967 0.037 Uiso 1 1 calc R U . . .
C20 C 0.5162(4) 0.2541(4) 0.8739(4) 0.0267(14) Uani 1 1 d . . . . .
C21 C 0.8624(4) 0.3469(5) 0.6795(5) 0.0383(19) Uani 1 1 d . . . . .
H21 H 0.907857 0.360176 0.689457 0.046 Uiso 1 1 calc R U . . .
C22 C 0.5962(4) 0.7594(4) 0.5897(4) 0.0273(15) Uani 1 1 d . . . . .
C24 C 0.6682(4) 0.7557(4) 0.5742(4) 0.0251(14) Uani 1 1 d . . . . .
C25 C 0.5330(8) 0.0889(8) 0.5178(10) 0.0425(19) Uani 0.5 1 d D U P A 2
H25A H 0.561769 0.071725 0.472518 0.064 Uiso 0.5 1 calc R U P A 2
H25B H 0.498282 0.118753 0.494333 0.064 Uiso 0.5 1 calc R U P A 2
H25C H 0.511288 0.050876 0.546554 0.064 Uiso 0.5 1 calc R U P A 2
O17 O 0.8679(6) 0.5546(5) 0.8071(5) 0.103(3) Uani 1 1 d . U . . .
H17A H 0.844029 0.523472 0.827503 0.154 Uiso 1 1 d R U . . .
C23 C 0.8367(9) 0.5798(7) 0.7355(8) 0.094(4) Uani 1 1 d . U . . .
H23A H 0.819817 0.625556 0.746678 0.141 Uiso 1 1 calc R U . . .
H23B H 0.798912 0.550410 0.719860 0.141 Uiso 1 1 calc R U . . .
H23C H 0.869562 0.581406 0.689505 0.141 Uiso 1 1 calc R U . . .
O11A O 0.5579(7) 0.1274(12) 0.5806(8) 0.0394(17) Uani 0.5 1 d . U P A 1
H11A H 0.563553 0.102349 0.626066 0.059 Uiso 0.5 1 d R U P A 1
H11C H 0.597353 0.124661 0.554758 0.059 Uiso 0.5 1 d R U P A 1

loop_
_atom_site_aniso_label
_atom_site_aniso_U_11
_atom_site_aniso_U_22
_atom_site_aniso_U_33
_atom_site_aniso_U_23
_atom_site_aniso_U_13
_atom_site_aniso_U_12
In1 0.0246(2) 0.0223(2) 0.0302(2) 0.0004(2) 0.0003(2) 0.00205(17)
Ti1 0.0219(5) 0.0205(5) 0.0255(5) 0.0002(5) 0.0009(5) -0.0001(4)
Ti2 0.0269(6) 0.0235(6) 0.0223(5) 0.0016(5) -0.0005(5) 0.0010(5)
Ti3 0.0212(5) 0.0203(5) 0.0298(5) 0.0014(5) 0.0006(5) 0.0020(4)
O1 0.021(2) 0.028(3) 0.027(2) -0.0016(18) -0.0016(18) 0.000(2)
O2 0.028(3) 0.022(2) 0.034(2) 0.0007(19) 0.001(2) 0.001(2)
O3 0.032(3) 0.025(2) 0.025(2) 0.0043(19) 0.0018(19) 0.005(2)
O4 0.028(3) 0.024(3) 0.029(2) 0.0046(19) 0.003(2) 0.005(2)
O5 0.025(4) 0.028(4) 0.025(3) 0.000 0.000 0.000(3)
O6 0.021(2) 0.025(2) 0.038(3) 0.001(2) -0.002(2) 0.0025(19)
O7 0.020(2) 0.025(2) 0.035(3) 0.000(2) -0.002(2) -0.0044(19)
O8 0.023(3) 0.029(3) 0.048(3) -0.004(2) 0.000(2) 0.003(2)
O9 0.031(3) 0.025(3) 0.034(3) 0.003(2) 0.000(2) -0.005(2)
O10 0.029(3) 0.022(2) 0.025(2) 0.0020(19) 0.005(2) -0.001(2)
O11B 0.031(5) 0.031(3) 0.058(4) -0.008(3) -0.001(3) 0.011(4)
O12 0.024(2) 0.026(2) 0.0226(19) 0.0011(18) 0.0008(18) -0.001(2)
O13 0.023(3) 0.027(3) 0.048(3) 0.006(2) 0.002(2) 0.004(2)
O14 0.024(2) 0.021(2) 0.030(2) 0.004(2) -0.001(2) -0.0026(18)
O15 0.027(2) 0.024(2) 0.028(2) 0.0007(19) -0.0045(19) 0.001(2)
O16 0.024(2) 0.031(3) 0.025(2) 0.005(2) -0.0026(19) 0.005(2)
O18 0.031(3) 0.035(3) 0.024(2) 0.004(2) 0.000(2) 0.008(2)
C1 0.026(4) 0.025(4) 0.031(3) -0.001(3) -0.003(3) 0.007(3)
C2 0.031(4) 0.087(8) 0.029(4) -0.014(4) -0.008(3) 0.022(5)
C3 0.026(4) 0.048(5) 0.049(4) 0.002(4) -0.005(4) 0.004(4)
C4 0.020(4) 0.025(4) 0.038(4) 0.004(3) 0.003(3) 0.004(3)
C5 0.021(3) 0.030(4) 0.032(4) -0.002(3) -0.002(3) 0.003(3)
C6 0.026(4) 0.032(4) 0.045(4) -0.002(3) -0.008(3) 0.000(3)
C7 0.044(5) 0.034(4) 0.034(4) 0.006(3) -0.001(3) 0.002(4)
C8 0.027(4) 0.031(4) 0.035(3) -0.003(3) -0.003(3) -0.010(3)
C9 0.032(4) 0.037(4) 0.034(4) -0.002(3) 0.010(3) 0.000(4)
C10 0.032(4) 0.033(4) 0.033(3) 0.003(3) 0.003(3) 0.005(3)
C11 0.035(4) 0.030(4) 0.037(3) 0.004(3) -0.002(3) 0.005(3)
C12 0.038(5) 0.036(4) 0.036(4) 0.010(3) 0.003(3) 0.000(4)
C13 0.034(4) 0.045(5) 0.028(3) 0.013(3) 0.002(3) 0.003(4)
C14 0.029(4) 0.022(3) 0.029(3) -0.002(2) 0.005(3) 0.000(3)
C15 0.029(4) 0.034(4) 0.026(3) 0.007(3) 0.004(3) 0.002(3)
C16 0.026(4) 0.025(4) 0.032(3) -0.005(3) -0.006(3) -0.006(3)
C17 0.024(4) 0.030(4) 0.036(4) -0.002(3) -0.004(3) -0.003(3)
C18 0.026(4) 0.035(4) 0.040(4) -0.002(3) 0.002(3) -0.005(3)
C19 0.033(4) 0.022(4) 0.038(4) 0.000(3) 0.000(3) 0.003(3)
C20 0.026(3) 0.027(3) 0.027(3) 0.008(3) -0.001(3) -0.001(3)
C21 0.025(4) 0.039(5) 0.050(5) -0.003(4) -0.006(3) 0.001(4)
C22 0.027(4) 0.027(4) 0.028(3) -0.003(3) -0.002(3) -0.002(3)
C24 0.023(3) 0.025(4) 0.027(3) 0.000(3) -0.003(3) -0.003(3)
C25 0.034(5) 0.033(3) 0.061(4) -0.010(3) -0.002(3) 0.009(4)
O17 0.173(10) 0.078(6) 0.056(4) -0.008(4) 0.001(5) -0.058(6)
C23 0.149(11) 0.077(8) 0.056(5) -0.013(5) 0.010(6) -0.044(8)
O11A 0.030(5) 0.030(3) 0.058(4) -0.009(3) -0.001(3) 0.011(4)

loop_
_atom_type_symbol
_atom_type_description
_atom_type_scat_dispersion_real
_atom_type_scat_dispersion_imag
_atom_type_scat_source
C C 0.0137 0.0067 'International Tables Vol C Tables 4.2.6.8 and 6.1.1.4'
H H 0.0000 0.0000 'International Tables Vol C Tables 4.2.6.8 and 6.1.1.4'
In In 0.1167 3.9932 'International Tables Vol C Tables 4.2.6.8 and 6.1.1.4'
O O 0.0389 0.0241 'International Tables Vol C Tables 4.2.6.8 and 6.1.1.4'
Ti Ti 0.3343 1.4243 'International Tables Vol C Tables 4.2.6.8 and 6.1.1.4'

loop_
_geom_angle_atom_site_label_1
_geom_angle_atom_site_label_2
_geom_angle_atom_site_label_3
_geom_angle
_geom_angle_site_symmetry_1
_geom_angle_site_symmetry_3
_geom_angle_publ_flag
O2 In1 O8 82.2(2) . 2_665 ?
O2 In1 O9 167.52(19) . . ?
O2 In1 O11B 85.0(2) . . ?
O2 In1 O14 80.21(18) . 2_665 ?
O2 In1 O15 76.37(17) . . ?
O8 In1 O11B 83.5(2) 2_665 . ?
O8 In1 O14 56.96(17) 2_665 2_665 ?
O8 In1 O15 148.56(18) 2_665 . ?
O9 In1 O8 85.9(2) . 2_665 ?
O9 In1 O11B 90.0(2) . . ?
O9 In1 O14 96.42(19) . 2_665 ?
O9 In1 O15 116.05(17) . . ?
O11B In1 O14 139.10(17) . 2_665 ?
O11B In1 O15 116.8(3) . . ?
O13 In1 O2 104.3(2) . . ?
O13 In1 O8 153.7(2) . 2_665 ?
O13 In1 O9 84.9(2) . . ?
O13 In1 O11B 71.9(2) . . ?
O13 In1 O14 148.75(18) . 2_665 ?
O13 In1 O15 56.14(18) . . ?
O14 In1 O15 96.43(16) 2_665 . ?
O11A In1 O2 85.9(4) . . ?
O11A In1 O8 75.5(4) . 2_665 ?
O11A In1 O9 87.5(4) . . ?
O11A In1 O13 79.6(4) . . ?
O11A In1 O14 131.7(4) . 2_665 ?
O11A In1 O15 124.8(4) . . ?
O1 Ti1 Ti2 92.58(16) . 2_665 ?
O1 Ti1 O7 90.4(2) . . ?
O1 Ti1 O10 90.3(2) . 2_665 ?
O1 Ti1 O12 101.0(2) . 2_665 ?
O1 Ti1 O14 170.1(2) . . ?
O1 Ti1 O18 96.0(2) . 4_656 ?
O7 Ti1 Ti2 133.83(16) . 2_665 ?
O7 Ti1 O10 94.7(2) . 2_665 ?
O7 Ti1 O12 165.6(2) . 2_665 ?
O7 Ti1 O14 80.99(19) . . ?
O10 Ti1 Ti2 39.29(15) 2_665 2_665 ?
O10 Ti1 O14 85.64(19) 2_665 . ?
O12 Ti1 Ti2 37.89(13) 2_665 2_665 ?
O12 Ti1 O10 76.7(2) 2_665 2_665 ?
O12 Ti1 O14 86.8(2) 2_665 . ?
O14 Ti1 Ti2 89.94(14) . 2_665 ?
O18 Ti1 Ti2 129.07(17) 4_656 2_665 ?
O18 Ti1 O7 96.3(2) 4_656 . ?
O18 Ti1 O10 167.3(2) 4_656 2_665 ?
O18 Ti1 O12 91.3(2) 4_656 2_665 ?
O18 Ti1 O14 89.8(2) 4_656 . ?
O3 Ti2 O4 79.9(2) . . ?
O3 Ti2 O10 95.3(2) . . ?
O3 Ti2 O12 159.1(2) . . ?
O3 Ti2 O16 100.0(2) . . ?
O5 Ti2 O3 99.9(2) . . ?
O5 Ti2 O4 179.8(2) . . ?
O5 Ti2 O10 98.49(16) . . ?
O5 Ti2 O12 100.8(2) . . ?
O5 Ti2 O16 99.86(17) . . ?
O10 Ti2 O4 81.5(2) . . ?
O12 Ti2 O4 79.41(19) . . ?
O12 Ti2 O10 78.89(19) . . ?
O16 Ti2 O4 80.2(2) . . ?
O16 Ti2 O10 153.7(2) . . ?
O16 Ti2 O12 79.26(19) . . ?
O1 Ti3 O6 89.7(2) . . ?
O1 Ti3 O12 100.7(2) . . ?
O1 Ti3 O15 169.4(2) . . ?
O1 Ti3 O16 87.8(2) . . ?
O6 Ti3 O15 81.37(19) . . ?
O6 Ti3 O16 90.7(2) . . ?
O12 Ti3 O6 162.3(2) . . ?
O12 Ti3 O15 86.6(2) . . ?
O12 Ti3 O16 75.56(19) . . ?
O15 Ti3 O16 86.61(19) . . ?
O18 Ti3 O1 95.4(2) . . ?
O18 Ti3 O6 97.4(2) . . ?
O18 Ti3 O12 95.9(2) . . ?
O18 Ti3 O15 91.5(2) . . ?
O18 Ti3 O16 171.3(2) . . ?
Ti1 O1 Ti3 148.7(3) . . ?
In1 O2 H2A 110.0 . . ?
In1 O2 H2B 123.6 . . ?
H2A O2 H2B 104.8 . . ?
C15 O3 Ti2 140.2(5) . . ?
Ti2 O4 In1 137.3(2) . . ?
C4 O4 In1 87.8(4) . . ?
C4 O4 Ti2 131.9(4) . . ?
Ti2 O5 Ti2 156.6(4) 2_665 . ?
C5 O6 Ti3 131.2(5) . . ?
C16 O7 Ti1 137.4(5) . . ?
C22 O8 In1 96.0(5) . 2_665 ?
C4 O9 In1 98.1(4) . . ?
Ti2 O10 Ti1 99.4(2) . 2_665 ?
C9 O10 Ti1 121.9(5) . 2_665 ?
C9 O10 Ti2 121.6(5) . . ?
In1 O11B H11B 118(3) . . ?
C25 O11B In1 116.9(9) . . ?
C25 O11B H11B 116(3) . . ?
Ti2 O12 Ti1 104.0(2) . 2_665 ?
Ti2 O12 Ti3 104.7(2) . . ?
Ti3 O12 Ti1 151.3(2) . 2_665 ?
C14 O13 In1 99.6(5) . . ?
Ti1 O14 In1 134.9(2) . 2_665 ?
C22 O14 In1 90.9(4) . 2_665 ?
C22 O14 Ti1 134.2(5) . . ?
Ti3 O15 In1 134.0(2) . . ?
C14 O15 In1 88.0(4) . . ?
C14 O15 Ti3 128.1(4) . . ?
Ti2 O16 Ti3 99.5(2) . . ?
C2 O16 Ti2 124.5(5) . . ?
C2 O16 Ti3 135.5(5) . . ?
Ti3 O18 Ti1 156.5(3) . 3_566 ?
C5 C1 C14 121.0(6) . . ?
C11 C1 C5 120.5(7) . . ?
C11 C1 C14 118.5(7) . . ?
O16 C2 H2C 109.5 . . ?
O16 C2 H2D 109.5 . . ?
O16 C2 H2E 109.5 . . ?
H2C C2 H2D 109.5 . . ?
H2C C2 H2E 109.5 . . ?
H2D C2 H2E 109.5 . . ?
C11 C3 H3 120.6 . . ?
C11 C3 C21 118.8(8) . . ?
C21 C3 H3 120.6 . . ?
O4 C4 In1 63.8(4) . . ?
O4 C4 C20 118.9(7) . . ?
O9 C4 In1 54.8(3) . . ?
O9 C4 O4 118.6(6) . . ?
O9 C4 C20 122.4(7) . . ?
C20 C4 In1 176.9(5) . . ?
O6 C5 C1 123.9(7) . . ?
O6 C5 C6 118.9(7) . . ?
C1 C5 C6 117.2(7) . . ?
C5 C6 H6 119.6 . . ?
C21 C6 C5 120.8(8) . . ?
C21 C6 H6 119.6 . . ?
C12 C7 H7 119.9 . . ?
C12 C7 C20 120.2(8) . . ?
C20 C7 H7 119.9 . . ?
C18 C8 H8 120.1 . . ?
C19 C8 H8 120.1 . . ?
C19 C8 C18 119.8(8) . . ?
O10 C9 H9A 109.5 . . ?
O10 C9 H9B 109.5 . . ?
O10 C9 H9C 109.5 . . ?
H9A C9 H9B 109.5 . . ?
H9A C9 H9C 109.5 . . ?
H9B C9 H9C 109.5 . . ?
C13 C10 H10 120.0 . . ?
C13 C10 C15 120.0(7) . . ?
C15 C10 H10 120.0 . . ?
C1 C11 H11 119.1 . . ?
C3 C11 C1 121.9(8) . . ?
C3 C11 H11 119.1 . . ?
C7 C12 H12 119.9 . . ?
C13 C12 C7 120.2(7) . . ?
C13 C12 H12 119.9 . . ?
C10 C13 H13 119.6 . . ?
C12 C13 C10 120.7(7) . . ?
C12 C13 H13 119.6 . . ?
O13 C14 O15 116.1(7) . . ?
O13 C14 C1 122.0(7) . . ?
O15 C14 C1 121.9(6) . . ?
O3 C15 C10 117.1(7) . . ?
O3 C15 C20 123.8(6) . . ?
C20 C15 C10 119.0(7) . . ?
O7 C16 C17 119.4(7) . . ?
O7 C16 C24 122.8(7) . . ?
C17 C16 C24 117.9(7) . . ?
C16 C17 H17 119.4 . . ?
C18 C17 C16 121.2(7) . . ?
C18 C17 H17 119.4 . . ?
C8 C18 H18 119.6 . . ?
C17 C18 C8 120.7(7) . . ?
C17 C18 H18 119.6 . . ?
C8 C19 H19 119.9 . . ?
C8 C19 C24 120.2(7) . . ?
C24 C19 H19 119.9 . . ?
C7 C20 C4 117.9(7) . . ?
C15 C20 C4 122.3(6) . . ?
C15 C20 C7 119.7(6) . . ?
C3 C21 H21 119.6 . . ?
C6 C21 C3 120.9(8) . . ?
C6 C21 H21 119.6 . . ?
O8 C22 In1 56.2(4) . 2_665 ?
O8 C22 O14 116.2(6) . . ?
O8 C22 C24 121.9(7) . . ?
O14 C22 In1 60.0(3) . 2_665 ?
O14 C22 C24 121.9(7) . . ?
C24 C22 In1 177.9(5) . 2_665 ?
C16 C24 C19 120.2(7) . . ?
C16 C24 C22 121.9(7) . . ?
C19 C24 C22 117.8(7) . . ?
O11B C25 H25A 109.5 . . ?
O11B C25 H25B 109.5 . . ?
O11B C25 H25C 109.5 . . ?
H25A C25 H25B 109.5 . . ?
H25A C25 H25C 109.5 . . ?
H25B C25 H25C 109.5 . . ?
C23 O17 H17A 109.5 . . ?
O17 C23 H23A 109.5 . . ?
O17 C23 H23B 109.5 . . ?
O17 C23 H23C 109.5 . . ?
H23A C23 H23B 109.5 . . ?
H23A C23 H23C 109.5 . . ?
H23B C23 H23C 109.5 . . ?
In1 O11A H11A 110.2 . . ?
In1 O11A H11C 110.3 . . ?
H11A O11A H11C 103.6 . . ?

loop_
_geom_bond_atom_site_label_1
_geom_bond_atom_site_label_2
_geom_bond_distance
_geom_bond_site_symmetry_2
_geom_bond_publ_flag
In1 O2 2.217(5) . ?
In1 O8 2.236(5) 2_665 ?
In1 O9 2.230(5) . ?
In1 O11B 2.24(2) . ?
In1 O13 2.185(5) . ?
In1 O14 2.318(5) 2_665 ?
In1 O15 2.407(5) . ?
In1 O11A 2.14(2) . ?
Ti1 Ti2 3.0853(17) 2_665 ?
Ti1 O1 1.773(5) . ?
Ti1 O7 1.953(5) . ?
Ti1 O10 2.063(5) 2_665 ?
Ti1 O12 1.963(5) 2_665 ?
Ti1 O14 2.118(5) . ?
Ti1 O18 1.879(5) 4_656 ?
Ti2 O3 1.863(5) . ?
Ti2 O4 2.226(5) . ?
Ti2 O5 1.8291(18) . ?
Ti2 O10 1.981(5) . ?
Ti2 O12 1.953(4) . ?
Ti2 O16 1.949(5) . ?
Ti3 O1 1.829(5) . ?
Ti3 O6 1.965(5) . ?
Ti3 O12 1.956(5) . ?
Ti3 O15 2.097(5) . ?
Ti3 O16 2.102(5) . ?
Ti3 O18 1.810(5) . ?
O2 H2A 0.8854 . ?
O2 H2B 0.8985 . ?
O3 C15 1.334(9) . ?
O4 C4 1.286(9) . ?
O6 C5 1.328(9) . ?
O7 C16 1.346(8) . ?
O8 C22 1.257(9) . ?
O9 C4 1.239(9) . ?
O10 C9 1.415(8) . ?
O11B H11B 0.872(14) . ?
O11B C25 1.465(12) . ?
O13 C14 1.256(9) . ?
O14 C22 1.302(8) . ?
O15 C14 1.299(9) . ?
O16 C2 1.404(9) . ?
C1 C5 1.398(10) . ?
C1 C11 1.393(10) . ?
C1 C14 1.464(10) . ?
C2 H2C 0.9800 . ?
C2 H2D 0.9800 . ?
C2 H2E 0.9800 . ?
C3 H3 0.9500 . ?
C3 C11 1.353(12) . ?
C3 C21 1.401(12) . ?
C4 C20 1.481(10) . ?
C5 C6 1.424(10) . ?
C6 H6 0.9500 . ?
C6 C21 1.370(11) . ?
C7 H7 0.9500 . ?
C7 C12 1.379(11) . ?
C7 C20 1.406(10) . ?
C8 H8 0.9500 . ?
C8 C18 1.385(11) . ?
C8 C19 1.375(11) . ?
C9 H9A 0.9800 . ?
C9 H9B 0.9800 . ?
C9 H9C 0.9800 . ?
C10 H10 0.9500 . ?
C10 C13 1.382(11) . ?
C10 C15 1.410(10) . ?
C11 H11 0.9500 . ?
C12 H12 0.9500 . ?
C12 C13 1.373(12) . ?
C13 H13 0.9500 . ?
C15 C20 1.391(10) . ?
C16 C17 1.402(10) . ?
C16 C24 1.404(10) . ?
C17 H17 0.9500 . ?
C17 C18 1.372(11) . ?
C18 H18 0.9500 . ?
C19 H19 0.9500 . ?
C19 C24 1.408(10) . ?
C21 H21 0.9500 . ?
C22 C24 1.448(10) . ?
C25 H25A 0.9800 . ?
C25 H25B 0.9800 . ?
C25 H25C 0.9800 . ?
O17 H17A 0.8401 . ?
O17 C23 1.390(17) . ?
C23 H23A 0.9800 . ?
C23 H23B 0.9800 . ?
C23 H23C 0.9800 . ?
O11A H11A 0.8852 . ?
O11A H11C 0.8848 . ?

loop_
_geom_torsion_atom_site_label_1
_geom_torsion_atom_site_label_2
_geom_torsion_atom_site_label_3
_geom_torsion_atom_site_label_4
_geom_torsion
_geom_torsion_site_symmetry_1
_geom_torsion_site_symmetry_2
_geom_torsion_site_symmetry_3
_geom_torsion_site_symmetry_4
_geom_torsion_publ_flag
In1 O4 C4 O9 -1.1(7) . . . . ?
In1 O4 C4 C20 178.3(6) . . . . ?
In1 O8 C22 O14 1.4(6) 2_665 . . . ?
In1 O8 C22 C24 179.0(5) 2_665 . . . ?
In1 O9 C4 O4 1.2(8) . . . . ?
In1 O9 C4 C20 -178.2(6) . . . . ?
In1 O13 C14 O15 -3.8(6) . . . . ?
In1 O13 C14 C1 176.2(5) . . . . ?
In1 O14 C22 O8 -1.3(6) 2_665 . . . ?
In1 O14 C22 C24 -178.9(6) 2_665 . . . ?
In1 O15 C14 O13 3.4(6) . . . . ?
In1 O15 C14 C1 -176.6(6) . . . . ?
Ti1 O7 C16 C17 -169.5(5) . . . . ?
Ti1 O7 C16 C24 10.5(10) . . . . ?
Ti1 O14 C22 In1 178.3(6) . . . 2_665 ?
Ti1 O14 C22 O8 177.0(4) . . . . ?
Ti1 O14 C22 C24 -0.6(10) . . . . ?
Ti2 Ti1 O1 Ti3 86.9(5) 2_665 . . . ?
Ti2 O3 C15 C10 -174.9(6) . . . . ?
Ti2 O3 C15 C20 5.6(12) . . . . ?
Ti2 O4 C4 In1 162.4(6) . . . . ?
Ti2 O4 C4 O9 161.3(5) . . . . ?
Ti2 O4 C4 C20 -19.3(10) . . . . ?
Ti3 O6 C5 C1 24.0(10) . . . . ?
Ti3 O6 C5 C6 -156.1(5) . . . . ?
Ti3 O15 C14 O13 152.2(5) . . . . ?
Ti3 O15 C14 C1 -27.7(9) . . . . ?
O1 Ti3 O18 Ti1 131.7(8) . . . 3_566 ?
O3 Ti2 O5 Ti2 -177.82(17) . . . 2_665 ?
O3 C15 C20 C4 3.0(12) . . . . ?
O3 C15 C20 C7 -179.8(7) . . . . ?
O4 Ti2 O3 C15 -12.5(7) . . . . ?
O4 C4 C20 C7 -172.3(7) . . . . ?
O4 C4 C20 C15 4.9(11) . . . . ?
O5 Ti2 O3 C15 167.5(7) . . . . ?
O6 Ti3 O1 Ti1 142.7(5) . . . . ?
O6 Ti3 O18 Ti1 41.3(8) . . . 3_566 ?
O6 C5 C6 C21 177.6(7) . . . . ?
O7 Ti1 O1 Ti3 -139.2(5) . . . . ?
O7 C16 C17 C18 177.0(6) . . . . ?
O7 C16 C24 C19 -177.6(6) . . . . ?
O7 C16 C24 C22 -0.2(10) . . . . ?
O8 C22 C24 C16 178.6(6) . . . . ?
O8 C22 C24 C19 -3.8(10) . . . . ?
O9 C4 C20 C7 7.0(11) . . . . ?
O9 C4 C20 C15 -175.7(7) . . . . ?
O10 Ti1 O1 Ti3 126.1(5) 2_665 . . . ?
O10 Ti2 O3 C15 67.9(8) . . . . ?
O10 Ti2 O5 Ti2 -80.91(14) . . . 2_665 ?
O12 Ti1 O1 Ti3 49.6(6) 2_665 . . . ?
O12 Ti2 O3 C15 -4.6(12) . . . . ?
O12 Ti2 O5 Ti2 -0.69(14) . . . 2_665 ?
O12 Ti3 O1 Ti1 -51.8(6) . . . . ?
O12 Ti3 O18 Ti1 -126.9(8) . . . 3_566 ?
O14 C22 C24 C16 -3.9(10) . . . . ?
O14 C22 C24 C19 173.6(6) . . . . ?
O15 Ti3 O1 Ti1 175.4(8) . . . . ?
O15 Ti3 O18 Ti1 -40.2(8) . . . 3_566 ?
O16 Ti2 O3 C15 -90.6(8) . . . . ?
O16 Ti2 O5 Ti2 80.13(14) . . . 2_665 ?
O16 Ti3 O1 Ti1 -126.6(5) . . . . ?
O18 Ti1 O1 Ti3 -42.8(6) 4_656 . . . ?
O18 Ti3 O1 Ti1 45.2(6) . . . . ?
C1 C5 C6 C21 -2.5(11) . . . . ?
C5 C1 C11 C3 -2.4(11) . . . . ?
C5 C1 C14 O13 -178.7(6) . . . . ?
C5 C1 C14 O15 1.2(10) . . . . ?
C5 C6 C21 C3 0.2(13) . . . . ?
C7 C12 C13 C10 -0.4(13) . . . . ?
C8 C19 C24 C16 -1.0(10) . . . . ?
C8 C19 C24 C22 -178.6(6) . . . . ?
C10 C15 C20 C4 -176.4(7) . . . . ?
C10 C15 C20 C7 0.7(11) . . . . ?
C11 C1 C5 O6 -176.6(7) . . . . ?
C11 C1 C5 C6 3.5(10) . . . . ?
C11 C1 C14 O13 -0.1(10) . . . . ?
C11 C1 C14 O15 179.9(6) . . . . ?
C11 C3 C21 C6 1.0(13) . . . . ?
C12 C7 C20 C4 177.1(7) . . . . ?
C12 C7 C20 C15 -0.2(12) . . . . ?
C13 C10 C15 O3 179.3(7) . . . . ?
C13 C10 C15 C20 -1.1(11) . . . . ?
C14 C1 C5 O6 2.0(11) . . . . ?
C14 C1 C5 C6 -177.9(6) . . . . ?
C14 C1 C11 C3 179.0(7) . . . . ?
C15 C10 C13 C12 1.0(12) . . . . ?
C16 C17 C18 C8 2.1(11) . . . . ?
C17 C16 C24 C19 2.4(10) . . . . ?
C17 C16 C24 C22 179.9(6) . . . . ?
C18 C8 C19 C24 0.1(11) . . . . ?
C19 C8 C18 C17 -0.7(11) . . . . ?
C20 C7 C12 C13 0.0(13) . . . . ?
C21 C3 C11 C1 0.0(12) . . . . ?
C24 C16 C17 C18 -3.0(10) . . . . ?

loop_
_twin_individual_id
_twin_individual_mass_fraction_refined
1 0.500(12)
2 0.500(12)

loop_
_smtbx_masks_void_nr
_smtbx_masks_void_average_x
_smtbx_masks_void_average_y
_smtbx_masks_void_average_z
_smtbx_masks_void_volume
_smtbx_masks_void_count_electrons
_smtbx_masks_void_content
1 0.000 0.000 0.500 23.9 0.0 ?
2 0.000 0.500 -0.814 284.4 83.7 ?
3 0.500 0.000 -0.312 284.4 81.3 ?
4 0.500 0.500 0.000 23.9 0.0 ?
